data_1535468
loop_
_publ_author_name
'Moeller, A.'
'Freimuth, A.'
'Sobotka, B.M.'
'Baier, J.'

_publ_section_title
;
 Ein Natrium-Oxocobaltat(II)-Sulfat: Na8 (Co O3) (S O4)2
;
_journal_name_full 'Zeitschrift fuer Anorganische und Allgemeine Chemie'
_journal_page_first 2705
_journal_page_last 2708
_journal_volume 628
_journal_year 2002
_chemical_formula_sum 'Co Na8 O11 S2'
_chemical_name_systematic 'Na8 (Co O3) (S O4)2'
_space_group_IT_number 63
_symmetry_space_group_name_Hall '-C 2c 2'
_symmetry_space_group_name_H-M 'C m c m'
_cell_angle_alpha 90
_cell_angle_beta 90
_cell_angle_gamma 90
_cell_formula_units_Z 4
_cell_length_a 8.0688
_cell_length_b 22.321
_cell_length_c 7.0597
_cell_volume 1271.478
_citation_journal_id_ASTM ZAACAB
_cod_data_source_file Moeller_ZAACAB_2002_704.cif
_cod_data_source_block Co1Na8O11S2
_cod_original_formula_sum 'Co1 Na8 O11 S2'
_cod_database_code 1535468

loop_
_symmetry_equiv_pos_as_xyz
x,y,z
-x,-y,z+1/2
x,-y,-z
-x,y,-z+1/2
-x,-y,-z
x,y,-z-1/2
-x,y,z
x,-y,z-1/2
x+1/2,y+1/2,z
-x+1/2,-y+1/2,z+1/2
x+1/2,-y+1/2,-z
-x+1/2,y+1/2,-z+1/2
-x+1/2,-y+1/2,-z
x+1/2,y+1/2,-z-1/2
-x+1/2,y+1/2,z
x+1/2,-y+1/2,z-1/2

loop_
_atom_site_label
_atom_site_type_symbol
_atom_site_fract_x
_atom_site_fract_y
_atom_site_fract_z
_atom_site_occupancy
_atom_site_U_iso_or_equiv
Na3 Na+1 0 0.26381 0.25 1 0.0
O11 O-2 0.5 0.05996 0.9199 1 0.0
O2 O-2 0 0.16604 0.25 1 0.0
Na2 Na+1 0.2058 0.1582 0.0278 1 0.0
S1 S+6 0.5 0.09741 0.75 1 0.0
Na1 Na+1 0.2577 0 0 1 0.0
Co1 Co+2 0 0.07939 0.25 1 0.0
O21 O-2 0.3545 0.7599 0.5831 0.5 0.0
O1 O-2 0.2179 0.06086 0.25 1 0.0
O22 O-2 0.543 0.7027 0.75 0.5 0.0
Na4 Na+1 0.5 0.07766 0.25 1 0.0
O12 O-2 0.3518 0.1363 0.75 1 0.0
O23 O-2 0.545 0.8139 0.698 0.25 0.0
S2 S+6 0.4767 0.75852 0.75 0.5 0.0
